data_7211202
loop_
_publ_author_name
'Jones, R. H.'
'Knight, K. S.'
'Marshall, W. G.'
'Coles, S. J.'
'Horton, P. N.'
'Pitak, M. B.'

_publ_section_title
;
 The competition between halogen bonds (Br&#x22EF;O) and C--H&#x22EF;O
 hydrogen bonds: the structure of the acetone--bromine complex revisited
;
_journal_issue 42
_journal_name_full CrystEngComm
_journal_page_first 8572
_journal_paper_doi 10.1039/c3ce41472h
_journal_volume 15
_journal_year 2013
_chemical_formula_moiety 'C3 D6 Br2 O1'
_chemical_formula_sum 'C3 Br2 D6 O'
_chemical_formula_weight 223.92
_space_group_IT_number 15
_symmetry_cell_setting monoclinic
_symmetry_space_group_name_Hall '-C 2yc'
_symmetry_space_group_name_H-M 'C 1 2/c 1'
_atom_sites_solution_hydrogens difmap
_atom_sites_solution_primary direct
_cell_angle_alpha 90
_cell_angle_beta 102.173(3)
_cell_angle_gamma 90
_cell_formula_units_Z 4
_cell_length_a 7.5755(4)
_cell_length_b 7.3774(4)
_cell_length_c 12.0168(6)
_cell_measurement_reflns_used 0
_cell_measurement_temperature 110
_cell_measurement_theta_max 0
_cell_measurement_theta_min 0
_cell_volume 656.49(6)
_computing_cell_refinement 'USER DEFINED CELL REFINEMENT'
_computing_data_collection 'USER DEFINED DATA COLLECTION'
_computing_data_reduction 'USER DEFINED DATA REDUCTION'
_computing_molecular_graphics 'CAMERON (Watkin et al., 1996)'
_computing_publication_material 'CRYSTALS (Betteridge et al., 2003)'
_computing_structure_refinement 'CRYSTALS (Betteridge et al., 2003)'
_computing_structure_solution 'SHELXS 86 (Sheldrick, 1986)'
_diffrn_ambient_temperature 110
_diffrn_detector_area_resol_mean '4096x4096pixels / 62x62mm'
_diffrn_measured_fraction_theta_full 0.996
_diffrn_measured_fraction_theta_max 0.993
_diffrn_measurement_device_type 'Bruker-Nonius APEX II CCD camera on \k-goniostat'
_diffrn_measurement_method '\f & \w scans'
_diffrn_radiation_monochromator '10cm confocal mirrors'
_diffrn_radiation_source 'Bruker-Nonius FR591 rotating anode'
_diffrn_radiation_type 'Mo K\a'
_diffrn_radiation_wavelength 0.71073
_diffrn_reflns_av_R_equivalents 0.054
_diffrn_reflns_limit_h_max 9
_diffrn_reflns_limit_h_min -8
_diffrn_reflns_limit_k_max 9
_diffrn_reflns_limit_k_min -9
_diffrn_reflns_limit_l_max 14
_diffrn_reflns_limit_l_min -15
_diffrn_reflns_number 3227
_diffrn_reflns_theta_full 26.972
_diffrn_reflns_theta_max 27.522
_diffrn_reflns_theta_min 3.469
_diffrn_standards_number 0
_exptl_absorpt_coefficient_mu 12.229
_exptl_absorpt_correction_T_max 0.2040
_exptl_absorpt_correction_T_min 0.1251
_exptl_absorpt_correction_type multi-scan
_exptl_absorpt_process_details 'SADABS 2007/2 (Sheldrick, G.M., 2007)'
_exptl_crystal_colour orange
_exptl_crystal_density_diffrn 2.266
_exptl_crystal_density_method 'not measured'
_exptl_crystal_description block
_exptl_crystal_F_000 408
_exptl_crystal_size_max 0.370
_exptl_crystal_size_mid 0.170
_exptl_crystal_size_min 0.130
_refine_diff_density_max 0.55
_refine_diff_density_min -1.32
_refine_ls_extinction_method None
_refine_ls_goodness_of_fit_ref 1.0035
_refine_ls_hydrogen_treatment mixed
_refine_ls_matrix_type full
_refine_ls_number_parameters 39
_refine_ls_number_reflns 668
_refine_ls_number_restraints 12
_refine_ls_R_factor_all 0.0353
_refine_ls_R_factor_gt 0.0309
_refine_ls_shift/su_max 0.0009737
_refine_ls_shift/su_mean 0.0000947
_refine_ls_structure_factor_coef Fsqd
_refine_ls_weighting_details
;
 Method, part 1, Chebychev polynomial, (Watkin, 1994, Prince, 1982) 
 [weight] = 1.0/[A~0~*T~0~(x)+A~1~*T~1~(x) ... +A~n-1~]*T~n-1~(x)] 
 where A~i~ are the Chebychev coefficients listed below and x= Fcalc/Fmax 
 Method = Robust Weighting (Prince, 1982) 
 W = [weight] * [1-(deltaF/6*sigmaF)^2^]^2^ 
 A~i~ are: 
 40.9 43.4 30.5 
;
_refine_ls_weighting_scheme calc
_refine_ls_wR_factor_all 0.0788
_refine_ls_wR_factor_gt 0.0743
_refine_ls_wR_factor_ref 0.0726
_reflns_limit_h_max 9
_reflns_limit_h_min -9
_reflns_limit_k_max 9
_reflns_limit_k_min 0
_reflns_limit_l_max 15
_reflns_limit_l_min 0
_reflns_number_gt 681
_reflns_number_total 748
_reflns_threshold_expression I>2.0\s(I)
_oxford_diffrn_Wilson_B_factor 1.67
_oxford_diffrn_Wilson_scale 5.18
_oxford_refine_ls_r_factor_ref 0.0301
_oxford_refine_ls_scale 0.4431(10)
_oxford_reflns_number_all 748
_oxford_reflns_threshold_expression_ref I>3.0\s(I)
_cod_data_source_file c3ce41472h.txt
_cod_data_source_block 1
_cod_original_sg_symbol_H-M 'C 1 2/c 1 '
_cod_original_formula_sum 'C3 D6 Br2 O1'
_cod_database_code 7211202

loop_
_symmetry_equiv_pos_as_xyz
x,y,z
-x,-y,-z
x+1/2,y+1/2,z
-x+1/2,-y+1/2,-z
-x,y,-z+1/2
x,-y,z+1/2
-x+1/2,y+1/2,-z+1/2
x+1/2,-y+1/2,z+1/2

loop_
_atom_site_label
_atom_site_type_symbol
_atom_site_fract_x
_atom_site_fract_y
_atom_site_fract_z
_atom_site_U_iso_or_equiv
_atom_site_occupancy
_atom_site_adp_type
_atom_site_refinement_flags_posn
_atom_site_refinement_flags_adp
Br1 Br 0.32651(5) 0.65801(6) 0.57237(3) 0.0207 1.0000 Uani . .
O1 O 0.5000 0.4442(6) 0.7500 0.0242 1.0000 Uani S T
C1 C 0.5000 0.2775(8) 0.7500 0.0172 1.0000 Uani DS T
C2 C 0.3740(7) 0.1730(6) 0.6607(4) 0.0249 1.0000 Uani D .
D1 D 0.321(9) 0.089(11) 0.694(5) 0.067(14) 1.0000 Uiso D .
D2 D 0.288(10) 0.260(10) 0.614(6) 0.067(14) 1.0000 Uiso D .
D3 D 0.442(9) 0.106(10) 0.613(6) 0.067(14) 1.0000 Uiso D .

loop_
_atom_site_aniso_label
_atom_site_aniso_U_11
_atom_site_aniso_U_22
_atom_site_aniso_U_33
_atom_site_aniso_U_23
_atom_site_aniso_U_13
_atom_site_aniso_U_12
Br1 0.0215(3) 0.0183(3) 0.0204(3) -0.00006(15) 0.00055(18) 0.00264(15)
O1 0.030(2) 0.019(2) 0.0201(19) 0.0000 -0.0043(17) 0.0000
C1 0.016(3) 0.019(3) 0.016(3) 0.0000 0.002(2) 0.0000
C2 0.034(3) 0.016(2) 0.020(2) 0.0002(16) -0.0039(18) -0.0063(19)

loop_
_atom_type_symbol
_atom_type_scat_dispersion_real
_atom_type_scat_dispersion_imag
_atom_type_scat_Cromer_Mann_a1
_atom_type_scat_Cromer_Mann_b1
_atom_type_scat_Cromer_Mann_a2
_atom_type_scat_Cromer_Mann_b2
_atom_type_scat_Cromer_Mann_a3
_atom_type_scat_Cromer_Mann_b3
_atom_type_scat_Cromer_Mann_a4
_atom_type_scat_Cromer_Mann_b4
_atom_type_scat_Cromer_Mann_c
_atom_type_scat_source
C 0.0033 0.0016 2.3100 20.8439 1.0200 10.2075 1.5886 0.5687 0.8650 51.6512 0.2156 'International Tables Vol C 4.2.6.8 and 6.1.1.4'
H 0.0000 0.0000 0.4930 10.5109 0.3229 26.1257 0.1402 3.1424 0.0408 57.7998 0.0030 'International Tables Vol C 4.2.6.8 and 6.1.1.4'
O 0.0106 0.0060 3.0485 13.2771 2.2868 5.7011 1.5463 0.3239 0.8670 32.9089 0.2508 'International Tables Vol C 4.2.6.8 and 6.1.1.4'
Br -0.2901 2.4595 17.1789 2.1723 5.2358 16.5796 5.6377 0.2609 3.9851 41.4328 2.9557 'International Tables Vol C 4.2.6.8 and 6.1.1.4'
Cd -0.8075 1.2024 19.2214 0.5946 17.6444 6.9089 4.4610 24.7008 1.6029 87.4825 5.0694 'International Tables Vol C 4.2.6.8 and 6.1.1.4'

loop_
_geom_angle_atom_site_label_1
_geom_angle_site_symmetry_1
_geom_angle_atom_site_label_2
_geom_angle_atom_site_label_3
_geom_angle
_geom_angle_publ_flag
C2 5_656 C1 O1 121.1(3) yes
C2 5_656 C1 C2 117.8(5) yes
O1 . C1 C2 121.1(3) yes
C1 . C2 D1 109(4) no
C1 . C2 D2 108(3) no
D1 . C2 D2 113(4) no
C1 . C2 D3 110(4) no
D1 . C2 D3 105(4) no
D2 . C2 D3 111(4) no

loop_
_geom_bond_atom_site_label_1
_geom_bond_atom_site_label_2
_geom_bond_site_symmetry_2
_geom_bond_distance
_geom_bond_publ_flag
Br1 Br1 4_566 2.3153(8) yes
O1 C1 . 1.230(8) yes
C1 C2 5_656 1.491(5) yes
C1 C2 . 1.491(5) yes
C2 D1 . 0.88(9) no
C2 D2 . 1.00(8) no
C2 D3 . 0.98(8) no
